data_4344593
loop_
_publ_author_name
'Ciccione, J\'er\'emie'
'Leconte, Nicolas'
'Luneau, Dominique'
'Philouze, Christian'
'Thomas, Fabrice'

_publ_section_title
;
 Geometric and Electronic Structures of Nickel(II) Complexes of Redox
 Noninnocent Tetradentate Phenylenediamine Ligands.
;
_journal_issue 2
_journal_name_full 'Inorganic chemistry'
_journal_page_first 649
_journal_page_last 665
_journal_paper_doi 10.1021/acs.inorgchem.5b01947
_journal_volume 55
_journal_year 2016
_chemical_formula_moiety 'C34 H44 Cl2 N4 Ni, C H4 O'
_chemical_formula_sum 'C35 H48 Cl2 N4 Ni O'
_chemical_formula_weight 670.38
_chemical_name_systematic
;
 ? 
;
_space_group_crystal_system monoclinic
_space_group_IT_number 15
_space_group_name_Hall '-C 2yc'
_space_group_name_H-M_alt 'C 1 2/c 1'
_symmetry_space_group_name_Hall '-C 2yc'
_symmetry_space_group_name_H-M 'C 1 2/c 1'
_atom_sites_solution_hydrogens geom
_atom_sites_solution_primary direct
_atom_sites_solution_secondary difmap
_audit_creation_date 2015-02-06
_audit_creation_method
;
  Olex2 1.1
  (compiled 2011.11.01 svn.r2039, GUI svn.r3906)
;
_cell_angle_alpha 90.00
_cell_angle_beta 117.30(3)
_cell_angle_gamma 90.00
_cell_formula_units_Z 8
_cell_length_a 32.676(7)
_cell_length_b 9.2348(18)
_cell_length_c 26.252(5)
_cell_measurement_temperature 200
_cell_volume 7039(3)
_computing_cell_refinement 'Bruker Enraf Nonius kappa CCD'
_computing_data_collection Collect
_computing_data_reduction EvalCCD
_computing_molecular_graphics
;
O. V. Dolomanov, L. J. Bourhis, R. J. Gildea, J. A. K. Howard and H. Puschmann,
OLEX2: a complete structure solution, refinement and analysis program.
J. Appl. Cryst. (2009). 42, 339-341.
;
_computing_publication_material
;
O. V. Dolomanov, L. J. Bourhis, R. J. Gildea, J. A. K. Howard and H. Puschmann,
OLEX2: a complete structure solution, refinement and analysis program.
J. Appl. Cryst. (2009). 42, 339-341.
;
_computing_structure_refinement
;
SHELXL, G.M. Sheldrick, Acta Cryst.
2008). A64, 112-122
;
_computing_structure_solution
;
SHELXS, G.M. Sheldrick, Acta Cryst.
(2008). A64, 112-122
;
_diffrn_ambient_temperature 200
_diffrn_detector 'CCD area detector'
_diffrn_detector_type KappaCCD
_diffrn_measured_fraction_theta_full 0.991
_diffrn_measured_fraction_theta_max 0.991
_diffrn_measurement_device 'Bruker-Nonius APEXII CCD area detector and D8 diffractometer'
_diffrn_measurement_device_type 'Bruker AXS enraf nonius KappaCCD'
_diffrn_measurement_method 'Phi and omega scans'
_diffrn_radiation_collimation '0.2 mm sinlge-pinhole'
_diffrn_radiation_detector CCD
_diffrn_radiation_monochromator graphite
_diffrn_radiation_probe x-ray
_diffrn_radiation_type MoK\a
_diffrn_radiation_wavelength 0.71073
_diffrn_reflns_av_R_equivalents 0.0417
_diffrn_reflns_av_unetI/netI 0.0505
_diffrn_reflns_limit_h_max 40
_diffrn_reflns_limit_h_min -40
_diffrn_reflns_limit_k_max 11
_diffrn_reflns_limit_k_min -11
_diffrn_reflns_limit_l_max 32
_diffrn_reflns_limit_l_min -32
_diffrn_reflns_number 30777
_diffrn_reflns_theta_full 26.00
_diffrn_reflns_theta_max 26.00
_diffrn_reflns_theta_min 2.31
_diffrn_source 'Enraf Nonius FR590'
_diffrn_source_target Mo
_diffrn_source_type 'fine-focus sealed tube'
_exptl_absorpt_coefficient_mu 0.735
_exptl_absorpt_correction_T_max 1
_exptl_absorpt_correction_T_min 0.738563
_exptl_absorpt_correction_type multi-scan
_exptl_absorpt_process_details
;
SADABS-2004/1 (Bruker,2004) was used for absorption correction.
R(int) was 0.0667 before and 0.0334 after correction.
The Ratio of minimum to maximum transmission is 0.7386.
The \l/2 correction factor is 0.0015.
;
_exptl_crystal_colour black
_exptl_crystal_colour_primary black
_exptl_crystal_density_diffrn 1.265
_exptl_crystal_density_method 'not measured'
_exptl_crystal_description plate
_exptl_crystal_F_000 2848
_exptl_crystal_size_max 0.64
_exptl_crystal_size_mid 0.48
_exptl_crystal_size_min 0.12
_refine_diff_density_max 0.318
_refine_diff_density_min -0.260
_refine_diff_density_rms 0.058
_refine_ls_extinction_method none
_refine_ls_goodness_of_fit_ref 1.039
_refine_ls_hydrogen_treatment mixed
_refine_ls_matrix_type full
_refine_ls_number_parameters 410
_refine_ls_number_reflns 6867
_refine_ls_number_restraints 0
_refine_ls_restrained_S_all 1.039
_refine_ls_R_factor_all 0.0692
_refine_ls_R_factor_gt 0.0385
_refine_ls_shift/su_max 0.001
_refine_ls_shift/su_mean 0.000
_refine_ls_structure_factor_coef Fsqd
_refine_ls_weighting_details 'calc w=1/[\s^2^(Fo^2^)+(0.0364P)^2^+9.5532P] where P=(Fo^2^+2Fc^2^)/3'
_refine_ls_weighting_scheme calc
_refine_ls_wR_factor_gt 0.0812
_refine_ls_wR_factor_ref 0.0919
_reflns_number_gt 4963
_reflns_number_total 6867
_reflns_threshold_expression >2sigma(I)
_cod_data_source_file ic5b01947_si_001.cif
_cod_data_source_block 4d
_cod_original_cell_volume 7040(2)
_cod_database_code 4344593

loop_
_space_group_symop_id
_space_group_symop_operation_xyz
1 'x, y, z'
2 '-x, y, -z+1/2'
3 'x+1/2, y+1/2, z'
4 '-x+1/2, y+1/2, -z+1/2'
5 '-x, -y, -z'
6 'x, -y, z-1/2'
7 '-x+1/2, -y+1/2, -z'
8 'x+1/2, -y+1/2, z-1/2'

loop_
_atom_site_label
_atom_site_type_symbol
_atom_site_fract_x
_atom_site_fract_y
_atom_site_fract_z
_atom_site_U_iso_or_equiv
_atom_site_adp_type
_atom_site_occupancy
_atom_site_symmetry_multiplicity
_atom_site_calc_flag
_atom_site_refinement_flags
Ni1 Ni 0.218294(10) 0.47572(3) 0.135536(12) 0.02261(10) Uani 1 1 d .
Cl1 Cl 0.21878(2) -0.11598(7) -0.01017(3) 0.03857(17) Uani 1 1 d .
Cl2 Cl 0.13170(2) -0.16186(7) 0.01058(3) 0.04236(18) Uani 1 1 d .
N2 N 0.24792(6) 0.3545(2) 0.10928(8) 0.0241(4) Uani 1 1 d .
N4 N 0.18150(7) 0.5818(2) 0.15584(9) 0.0261(5) Uani 1 1 d .
N3 N 0.17105(6) 0.3469(2) 0.10864(8) 0.0239(4) Uani 1 1 d .
C7 C 0.13886(7) 0.5289(2) 0.13960(9) 0.0210(5) Uani 1 1 d .
C1 C 0.30459(8) 0.5285(2) 0.15156(9) 0.0229(5) Uani 1 1 d .
N1 N 0.27056(7) 0.5838(2) 0.16081(9) 0.0263(5) Uani 1 1 d .
C11 C 0.06146(8) 0.5162(3) 0.12596(9) 0.0250(5) Uani 1 1 d .
H11 H 0.0368 0.5566 0.1310 0.030 Uiso 1 1 calc R
C5 C 0.37886(8) 0.5037(3) 0.15537(10) 0.0296(6) Uani 1 1 d .
H5 H 0.4087 0.5413 0.1656 0.036 Uiso 1 1 calc R
C3 C 0.32468(8) 0.3102(3) 0.11326(10) 0.0263(5) Uani 1 1 d .
H3 H 0.3167 0.2175 0.0958 0.032 Uiso 1 1 calc R
C17 C 0.20347(8) 0.0098(2) 0.02663(10) 0.0265(5) Uani 1 1 d .
C13 C 0.22161(8) 0.2324(2) 0.07999(9) 0.0230(5) Uani 1 1 d .
C16 C 0.16536(8) -0.0071(2) 0.03456(10) 0.0267(5) Uani 1 1 d .
C8 C 0.13209(7) 0.3894(2) 0.11132(9) 0.0211(5) Uani 1 1 d .
C14 C 0.17921(8) 0.2227(2) 0.08288(9) 0.0219(5) Uani 1 1 d .
C15 C 0.15242(8) 0.1004(2) 0.06199(10) 0.0262(5) Uani 1 1 d .
H15 H 0.1252 0.0891 0.0662 0.031 Uiso 1 1 calc R
C9 C 0.08926(8) 0.3203(3) 0.09019(10) 0.0262(5) Uani 1 1 d .
H9 H 0.0846 0.2308 0.0705 0.031 Uiso 1 1 calc R
C2 C 0.29204(7) 0.3897(2) 0.12243(9) 0.0226(5) Uani 1 1 d .
C18 C 0.23188(8) 0.1302(2) 0.04938(10) 0.0266(5) Uani 1 1 d .
H18 H 0.2584 0.1418 0.0437 0.032 Uiso 1 1 calc R
C29 C 0.11647(9) 0.8589(3) 0.13987(11) 0.0358(6) Uani 1 1 d .
H29A H 0.1451 0.8350 0.1382 0.054 Uiso 1 1 calc R
H29B H 0.1197 0.9535 0.1583 0.054 Uiso 1 1 calc R
H29C H 0.0910 0.8624 0.1009 0.054 Uiso 1 1 calc R
C27 C 0.10656(8) 0.7427(3) 0.17470(10) 0.0264(5) Uani 1 1 d .
C31 C 0.00677(8) 0.3062(3) 0.07627(11) 0.0316(6) Uani 1 1 d .
C12 C 0.10188(8) 0.5930(2) 0.14657(9) 0.0233(5) Uani 1 1 d .
C6 C 0.34918(8) 0.5877(3) 0.16685(10) 0.0265(5) Uani 1 1 d .
C30 C 0.06203(9) 0.7887(3) 0.17608(12) 0.0402(7) Uani 1 1 d .
H30A H 0.0665 0.8836 0.1946 0.060 Uiso 1 1 calc R
H30B H 0.0541 0.7172 0.1977 0.060 Uiso 1 1 calc R
H30C H 0.0370 0.7946 0.1368 0.060 Uiso 1 1 calc R
C10 C 0.05391(8) 0.3803(3) 0.09754(10) 0.0250(5) Uani 1 1 d .
C20 C 0.36332(10) 0.7425(3) 0.25279(11) 0.0424(7) Uani 1 1 d .
H20A H 0.3326 0.7180 0.2482 0.064 Uiso 1 1 calc R
H20B H 0.3719 0.8397 0.2693 0.064 Uiso 1 1 calc R
H20C H 0.3858 0.6721 0.2784 0.064 Uiso 1 1 calc R
C23 C 0.40447(8) 0.2771(3) 0.12170(11) 0.0321(6) Uani 1 1 d .
C19 C 0.36286(9) 0.7388(3) 0.19363(11) 0.0328(6) Uani 1 1 d .
C4 C 0.36787(8) 0.3646(3) 0.12923(10) 0.0261(5) Uani 1 1 d .
C28 C 0.14452(9) 0.7407(3) 0.23715(11) 0.0373(6) Uani 1 1 d .
H28A H 0.1742 0.7184 0.2380 0.056 Uiso 1 1 calc R
H28B H 0.1374 0.6667 0.2586 0.056 Uiso 1 1 calc R
H28C H 0.1462 0.8358 0.2546 0.056 Uiso 1 1 calc R
C26 C 0.43133(10) 0.3723(3) 0.09964(13) 0.0470(8) Uani 1 1 d .
H26A H 0.4097 0.4218 0.0645 0.071 Uiso 1 1 calc R
H26B H 0.4522 0.3117 0.0915 0.071 Uiso 1 1 calc R
H26C H 0.4492 0.4444 0.1288 0.071 Uiso 1 1 calc R
C22 C 0.32937(10) 0.8525(3) 0.15257(12) 0.0432(7) Uani 1 1 d .
H22A H 0.3317 0.8532 0.1167 0.065 Uiso 1 1 calc R
H22B H 0.3373 0.9484 0.1704 0.065 Uiso 1 1 calc R
H22C H 0.2978 0.8280 0.1445 0.065 Uiso 1 1 calc R
C25 C 0.43836(10) 0.2145(3) 0.17976(13) 0.0504(8) Uani 1 1 d .
H25A H 0.4537 0.2938 0.2067 0.076 Uiso 1 1 calc R
H25B H 0.4615 0.1560 0.1752 0.076 Uiso 1 1 calc R
H25C H 0.4217 0.1537 0.1947 0.076 Uiso 1 1 calc R
C24 C 0.38293(10) 0.1527(3) 0.07874(14) 0.0516(8) Uani 1 1 d .
H24A H 0.3685 0.0835 0.0939 0.077 Uiso 1 1 calc R
H24B H 0.4069 0.1036 0.0727 0.077 Uiso 1 1 calc R
H24C H 0.3596 0.1916 0.0422 0.077 Uiso 1 1 calc R
C34 C -0.03139(9) 0.4074(3) 0.03610(14) 0.0545(8) Uani 1 1 d .
H34A H -0.0286 0.5009 0.0550 0.082 Uiso 1 1 calc R
H34B H -0.0615 0.3644 0.0267 0.082 Uiso 1 1 calc R
H34C H -0.0286 0.4216 0.0009 0.082 Uiso 1 1 calc R
C33 C -0.00182(12) 0.2722(4) 0.12745(15) 0.0672(10) Uani 1 1 d .
H33A H 0.0225 0.2079 0.1539 0.101 Uiso 1 1 calc R
H33B H -0.0318 0.2245 0.1140 0.101 Uiso 1 1 calc R
H33C H -0.0017 0.3624 0.1472 0.101 Uiso 1 1 calc R
C21 C 0.41151(10) 0.7812(3) 0.20350(14) 0.0513(8) Uani 1 1 d .
H21A H 0.4338 0.7102 0.2289 0.077 Uiso 1 1 calc R
H21B H 0.4193 0.8773 0.2212 0.077 Uiso 1 1 calc R
H21C H 0.4124 0.7830 0.1667 0.077 Uiso 1 1 calc R
C32 C 0.00352(10) 0.1655(3) 0.04441(17) 0.0674(11) Uani 1 1 d .
H32A H 0.0076 0.1857 0.0104 0.101 Uiso 1 1 calc R
H32B H -0.0267 0.1213 0.0327 0.101 Uiso 1 1 calc R
H32C H 0.0276 0.0988 0.0697 0.101 Uiso 1 1 calc R
O1 O 0.24894(8) 0.8385(2) 0.22613(9) 0.0552(6) Uani 1 1 d .
H1A H 0.2594 0.8494 0.2617 0.083 Uiso 1 1 calc R
C35 C 0.24023(11) 0.9751(3) 0.19936(14) 0.0563(8) Uani 1 1 d .
H35A H 0.2260 0.9624 0.1577 0.084 Uiso 1 1 calc R
H35B H 0.2693 1.0281 0.2122 0.084 Uiso 1 1 calc R
H35C H 0.2194 1.0299 0.2095 0.084 Uiso 1 1 calc R
H4 H 0.1879(8) 0.660(3) 0.1728(10) 0.027(7) Uiso 1 1 d .
H1 H 0.2731(9) 0.661(3) 0.1778(11) 0.033(8) Uiso 1 1 d .

loop_
_atom_site_aniso_label
_atom_site_aniso_U_11
_atom_site_aniso_U_22
_atom_site_aniso_U_33
_atom_site_aniso_U_23
_atom_site_aniso_U_13
_atom_site_aniso_U_12
Ni1 0.01718(16) 0.02122(17) 0.02924(17) -0.00642(13) 0.01048(13) -0.00253(13)
Cl1 0.0403(4) 0.0323(4) 0.0443(4) -0.0141(3) 0.0204(3) 0.0035(3)
Cl2 0.0386(4) 0.0266(4) 0.0625(5) -0.0188(3) 0.0238(4) -0.0124(3)
N2 0.0175(10) 0.0230(11) 0.0306(11) -0.0070(9) 0.0101(9) -0.0043(9)
N4 0.0232(12) 0.0206(11) 0.0336(12) -0.0089(10) 0.0123(10) -0.0036(9)
N3 0.0199(11) 0.0210(10) 0.0314(11) -0.0075(9) 0.0123(9) -0.0027(9)
C7 0.0175(12) 0.0212(12) 0.0215(11) -0.0010(10) 0.0065(9) -0.0005(10)
C1 0.0197(12) 0.0217(12) 0.0244(12) 0.0011(10) 0.0078(10) -0.0005(10)
N1 0.0232(11) 0.0223(12) 0.0312(12) -0.0073(10) 0.0107(9) -0.0024(9)
C11 0.0191(12) 0.0289(14) 0.0284(12) -0.0009(11) 0.0121(10) 0.0046(11)
C5 0.0190(13) 0.0330(15) 0.0349(14) 0.0027(11) 0.0106(11) -0.0045(11)
C3 0.0242(13) 0.0253(13) 0.0305(13) -0.0010(11) 0.0134(11) -0.0016(11)
C17 0.0282(14) 0.0225(13) 0.0263(12) -0.0063(10) 0.0101(11) 0.0038(11)
C13 0.0193(12) 0.0220(13) 0.0256(12) -0.0015(10) 0.0084(10) -0.0003(10)
C16 0.0244(13) 0.0188(13) 0.0302(13) -0.0054(10) 0.0068(11) -0.0049(10)
C8 0.0186(12) 0.0211(13) 0.0220(12) -0.0013(10) 0.0080(10) 0.0006(10)
C14 0.0198(12) 0.0212(13) 0.0230(12) -0.0028(10) 0.0084(10) 0.0020(10)
C15 0.0203(13) 0.0245(13) 0.0335(13) -0.0025(11) 0.0122(11) -0.0008(11)
C9 0.0221(13) 0.0220(13) 0.0318(13) -0.0067(10) 0.0101(11) -0.0016(11)
C2 0.0182(13) 0.0236(13) 0.0254(12) 0.0005(10) 0.0094(10) -0.0013(10)
C18 0.0190(13) 0.0288(14) 0.0326(13) -0.0044(11) 0.0123(11) -0.0001(11)
C29 0.0379(16) 0.0232(14) 0.0463(16) -0.0030(12) 0.0194(14) 0.0021(12)
C27 0.0223(13) 0.0262(13) 0.0309(13) -0.0054(11) 0.0125(11) 0.0012(11)
C31 0.0183(13) 0.0287(14) 0.0454(16) -0.0057(12) 0.0125(12) -0.0024(11)
C12 0.0219(13) 0.0227(13) 0.0250(12) -0.0002(10) 0.0106(10) 0.0006(10)
C6 0.0240(13) 0.0274(13) 0.0255(13) 0.0010(10) 0.0090(11) -0.0051(11)
C30 0.0327(16) 0.0356(16) 0.0556(18) -0.0174(13) 0.0232(14) 0.0020(13)
C10 0.0166(12) 0.0280(14) 0.0272(13) 0.0022(10) 0.0073(10) 0.0007(10)
C20 0.0384(17) 0.0422(17) 0.0401(16) -0.0139(13) 0.0124(13) -0.0121(14)
C23 0.0236(14) 0.0380(15) 0.0365(14) 0.0033(12) 0.0155(12) 0.0032(12)
C19 0.0279(14) 0.0310(15) 0.0371(15) -0.0028(12) 0.0127(12) -0.0079(12)
C4 0.0190(13) 0.0308(14) 0.0288(13) 0.0050(11) 0.0112(11) 0.0019(11)
C28 0.0377(16) 0.0399(16) 0.0317(14) -0.0097(12) 0.0136(13) 0.0022(13)
C26 0.0327(16) 0.058(2) 0.0600(19) 0.0091(15) 0.0299(15) 0.0031(14)
C22 0.0460(18) 0.0255(15) 0.0561(18) -0.0011(13) 0.0218(15) -0.0083(13)
C25 0.0369(17) 0.061(2) 0.0554(19) 0.0167(16) 0.0230(15) 0.0228(15)
C24 0.0362(17) 0.055(2) 0.076(2) -0.0165(17) 0.0361(17) -0.0003(15)
C34 0.0205(15) 0.0499(19) 0.077(2) 0.0038(17) 0.0086(15) -0.0067(14)
C33 0.052(2) 0.084(3) 0.069(2) 0.003(2) 0.0305(18) -0.0302(19)
C21 0.0421(18) 0.0427(18) 0.069(2) -0.0151(16) 0.0255(16) -0.0204(15)
C32 0.0285(17) 0.054(2) 0.117(3) -0.043(2) 0.0312(19) -0.0179(15)
O1 0.0662(15) 0.0439(13) 0.0461(12) -0.0087(10) 0.0178(12) -0.0007(11)
C35 0.050(2) 0.0460(19) 0.062(2) 0.0023(16) 0.0159(17) -0.0033(16)

loop_
_atom_type_symbol
_atom_type_description
_atom_type_scat_dispersion_real
_atom_type_scat_dispersion_imag
_atom_type_scat_source
C C 0.0033 0.0016 'International Tables Vol C Tables 4.2.6.8 and 6.1.1.4'
H H 0.0000 0.0000 'International Tables Vol C Tables 4.2.6.8 and 6.1.1.4'
N N 0.0061 0.0033 'International Tables Vol C Tables 4.2.6.8 and 6.1.1.4'
Cl Cl 0.1484 0.1585 'International Tables Vol C Tables 4.2.6.8 and 6.1.1.4'
Ni Ni 0.3393 1.1124 'International Tables Vol C Tables 4.2.6.8 and 6.1.1.4'
O O 0.0106 0.0060 'International Tables Vol C Tables 4.2.6.8 and 6.1.1.4'

loop_
_geom_angle_atom_site_label_1
_geom_angle_atom_site_label_2
_geom_angle_atom_site_label_3
_geom_angle
N2 Ni1 N3 87.40(8)
N2 Ni1 N1 84.34(9)
N4 Ni1 N2 171.91(9)
N4 Ni1 N3 84.72(9)
N4 Ni1 N1 103.59(10)
N3 Ni1 N1 171.53(9)
C13 N2 Ni1 113.74(14)
C2 N2 Ni1 116.47(15)
C2 N2 C13 129.72(19)
Ni1 N4 H4 126.6(17)
C7 N4 Ni1 116.15(16)
C7 N4 H4 117.3(17)
C8 N3 Ni1 116.00(15)
C8 N3 C14 129.91(19)
C14 N3 Ni1 113.77(14)
N4 C7 C8 112.09(19)
N4 C7 C12 128.4(2)
C12 C7 C8 119.5(2)
N1 C1 C2 111.9(2)
N1 C1 C6 128.7(2)
C6 C1 C2 119.3(2)
Ni1 N1 H1 121.0(18)
C1 N1 Ni1 116.25(17)
C1 N1 H1 122.7(18)
C12 C11 H11 117.7
C12 C11 C10 124.5(2)
C10 C11 H11 117.7
C6 C5 H5 117.8
C6 C5 C4 124.5(2)
C4 C5 H5 117.8
C2 C3 H3 119.6
C4 C3 H3 119.6
C4 C3 C2 120.8(2)
C16 C17 Cl1 121.90(19)
C16 C17 C18 120.1(2)
C18 C17 Cl1 118.00(18)
N2 C13 C14 112.65(19)
C18 C13 N2 127.9(2)
C18 C13 C14 119.4(2)
C17 C16 Cl2 120.70(18)
C17 C16 C15 120.7(2)
C15 C16 Cl2 118.64(18)
N3 C8 C7 110.77(19)
N3 C8 C9 129.4(2)
C9 C8 C7 119.8(2)
N3 C14 C13 112.02(19)
C15 C14 N3 128.9(2)
C15 C14 C13 119.0(2)
C16 C15 H15 120.0
C14 C15 C16 119.9(2)
C14 C15 H15 120.0
C8 C9 H9 119.6
C10 C9 C8 120.9(2)
C10 C9 H9 119.6
N2 C2 C1 110.81(19)
N2 C2 C3 129.2(2)
C3 C2 C1 119.9(2)
C17 C18 H18 119.9
C13 C18 C17 120.2(2)
C13 C18 H18 119.9
H29A C29 H29B 109.5
H29A C29 H29C 109.5
H29B C29 H29C 109.5
C27 C29 H29A 109.5
C27 C29 H29B 109.5
C27 C29 H29C 109.5
C29 C27 C12 110.04(18)
C30 C27 C29 106.4(2)
C30 C27 C12 111.9(2)
C30 C27 C28 106.8(2)
C28 C27 C29 110.8(2)
C28 C27 C12 110.74(19)
C34 C31 C10 110.1(2)
C33 C31 C10 109.3(2)
C33 C31 C34 108.2(2)
C32 C31 C10 112.6(2)
C32 C31 C34 108.3(2)
C32 C31 C33 108.3(3)
C7 C12 C27 121.9(2)
C11 C12 C7 116.9(2)
C11 C12 C27 121.2(2)
C1 C6 C19 121.4(2)
C5 C6 C1 116.9(2)
C5 C6 C19 121.7(2)
C27 C30 H30A 109.5
C27 C30 H30B 109.5
C27 C30 H30C 109.5
H30A C30 H30B 109.5
H30A C30 H30C 109.5
H30B C30 H30C 109.5
C11 C10 C31 119.1(2)
C9 C10 C11 118.4(2)
C9 C10 C31 122.5(2)
H20A C20 H20B 109.5
H20A C20 H20C 109.5
H20B C20 H20C 109.5
C19 C20 H20A 109.5
C19 C20 H20B 109.5
C19 C20 H20C 109.5
C4 C23 C26 111.3(2)
C4 C23 C24 111.6(2)
C26 C23 C24 107.5(2)
C25 C23 C4 108.8(2)
C25 C23 C26 108.4(2)
C25 C23 C24 109.1(2)
C6 C19 C20 110.3(2)
C6 C19 C22 109.6(2)
C6 C19 C21 111.7(2)
C22 C19 C20 111.3(2)
C21 C19 C20 107.0(2)
C21 C19 C22 107.0(2)
C5 C4 C23 120.0(2)
C3 C4 C5 118.4(2)
C3 C4 C23 121.6(2)
C27 C28 H28A 109.5
C27 C28 H28B 109.5
C27 C28 H28C 109.5
H28A C28 H28B 109.5
H28A C28 H28C 109.5
H28B C28 H28C 109.5
C23 C26 H26A 109.5
C23 C26 H26B 109.5
C23 C26 H26C 109.5
H26A C26 H26B 109.5
H26A C26 H26C 109.5
H26B C26 H26C 109.5
C19 C22 H22A 109.5
C19 C22 H22B 109.5
C19 C22 H22C 109.5
H22A C22 H22B 109.5
H22A C22 H22C 109.5
H22B C22 H22C 109.5
C23 C25 H25A 109.5
C23 C25 H25B 109.5
C23 C25 H25C 109.5
H25A C25 H25B 109.5
H25A C25 H25C 109.5
H25B C25 H25C 109.5
C23 C24 H24A 109.5
C23 C24 H24B 109.5
C23 C24 H24C 109.5
H24A C24 H24B 109.5
H24A C24 H24C 109.5
H24B C24 H24C 109.5
C31 C34 H34A 109.5
C31 C34 H34B 109.5
C31 C34 H34C 109.5
H34A C34 H34B 109.5
H34A C34 H34C 109.5
H34B C34 H34C 109.5
C31 C33 H33A 109.5
C31 C33 H33B 109.5
C31 C33 H33C 109.5
H33A C33 H33B 109.5
H33A C33 H33C 109.5
H33B C33 H33C 109.5
C19 C21 H21A 109.5
C19 C21 H21B 109.5
C19 C21 H21C 109.5
H21A C21 H21B 109.5
H21A C21 H21C 109.5
H21B C21 H21C 109.5
C31 C32 H32A 109.5
C31 C32 H32B 109.5
C31 C32 H32C 109.5
H32A C32 H32B 109.5
H32A C32 H32C 109.5
H32B C32 H32C 109.5
C35 O1 H1A 109.5
O1 C35 H35A 109.5
O1 C35 H35B 109.5
O1 C35 H35C 109.5
H35A C35 H35B 109.5
H35A C35 H35C 109.5
H35B C35 H35C 109.5

loop_
_geom_bond_atom_site_label_1
_geom_bond_atom_site_label_2
_geom_bond_distance
Ni1 N2 1.8101(18)
Ni1 N4 1.810(2)
Ni1 N3 1.8160(19)
Ni1 N1 1.820(2)
Cl1 C17 1.725(2)
Cl2 C16 1.736(2)
N2 C13 1.413(3)
N2 C2 1.359(3)
N4 C7 1.348(3)
N4 H4 0.82(2)
N3 C8 1.364(3)
N3 C14 1.417(3)
C7 C8 1.452(3)
C7 C12 1.431(3)
C1 N1 1.343(3)
C1 C2 1.452(3)
C1 C6 1.430(3)
N1 H1 0.83(3)
C11 H11 0.9500
C11 C12 1.373(3)
C11 C10 1.423(3)
C5 H5 0.9500
C5 C6 1.379(3)
C5 C4 1.422(3)
C3 H3 0.9500
C3 C2 1.404(3)
C3 C4 1.370(3)
C17 C16 1.362(3)
C17 C18 1.395(3)
C13 C14 1.425(3)
C13 C18 1.377(3)
C16 C15 1.401(3)
C8 C9 1.400(3)
C14 C15 1.380(3)
C15 H15 0.9500
C9 H9 0.9500
C9 C10 1.372(3)
C18 H18 0.9500
C29 H29A 0.9800
C29 H29B 0.9800
C29 H29C 0.9800
C29 C27 1.537(3)
C27 C12 1.542(3)
C27 C30 1.532(3)
C27 C28 1.537(3)
C31 C10 1.537(3)
C31 C34 1.528(4)
C31 C33 1.526(4)
C31 C32 1.523(4)
C6 C19 1.534(3)
C30 H30A 0.9800
C30 H30B 0.9800
C30 H30C 0.9800
C20 H20A 0.9800
C20 H20B 0.9800
C20 H20C 0.9800
C20 C19 1.547(4)
C23 C4 1.529(3)
C23 C26 1.531(3)
C23 C25 1.528(4)
C23 C24 1.536(4)
C19 C22 1.542(4)
C19 C21 1.539(4)
C28 H28A 0.9800
C28 H28B 0.9800
C28 H28C 0.9800
C26 H26A 0.9800
C26 H26B 0.9800
C26 H26C 0.9800
C22 H22A 0.9800
C22 H22B 0.9800
C22 H22C 0.9800
C25 H25A 0.9800
C25 H25B 0.9800
C25 H25C 0.9800
C24 H24A 0.9800
C24 H24B 0.9800
C24 H24C 0.9800
C34 H34A 0.9800
C34 H34B 0.9800
C34 H34C 0.9800
C33 H33A 0.9800
C33 H33B 0.9800
C33 H33C 0.9800
C21 H21A 0.9800
C21 H21B 0.9800
C21 H21C 0.9800
C32 H32A 0.9800
C32 H32B 0.9800
C32 H32C 0.9800
O1 H1A 0.8400
O1 C35 1.408(4)
C35 H35A 0.9800
C35 H35B 0.9800
C35 H35C 0.9800

loop_
_geom_hbond_atom_site_label_D
_geom_hbond_atom_site_label_H
_geom_hbond_atom_site_label_A
_geom_hbond_distance_DH
_geom_hbond_distance_HA
_geom_hbond_distance_DA
_geom_hbond_angle_DHA
N4 H4 O1 0.82(2) 2.47(3) 3.186(3) 146(2)
N1 H1 O1 0.83(3) 2.42(3) 3.176(3) 153(2)
